data_2012184
loop_
_publ_author_name
'Hu, Ning-Hai'
'Aoki, Katsuyuki'
'Adeyemo, Adegboye O.'
'Williams, George N.'

_publ_section_title
;
 Host--guest-like thiamine--anion complexation in thiaminium
 bis(tetrafluoroborate)
;
_journal_issue 9
_journal_name_full 'Acta Crystallographica Section C'
_journal_page_first 1064
_journal_page_last 1066
_journal_paper_doi 10.1107/S0108270101009222
_journal_volume 57
_journal_year 2001
_chemical_formula_moiety 'C12 H18 N4 O S 2+, 2BF4 -'
_chemical_formula_sum 'C12 H18 B2 F8 N4 O S'
_chemical_formula_weight 439.98
_chemical_name_common (H-thiamine)bis(tetrafluoroborate)
_chemical_name_systematic
;
 3-[(4-amino-2-methyl-5-pyrimidinio)methyl]-5-(2-hydroxyethyl)-
 4-methylthiazolium(2+) bis(tetrafluoroborate)
;
_space_group_IT_number 14
_symmetry_cell_setting monoclinic
_symmetry_space_group_name_Hall '-P 2yn'
_symmetry_space_group_name_H-M 'P 1 21/n 1'
_audit_creation_method SHELXTL
_cell_angle_alpha 90.00
_cell_angle_beta 101.900(10)
_cell_angle_gamma 90.00
_cell_formula_units_Z 4
_cell_length_a 13.8490(10)
_cell_length_b 7.5650(10)
_cell_length_c 18.554(5)
_cell_measurement_reflns_used 20
_cell_measurement_temperature 293(2)
_cell_measurement_theta_max 11.2
_cell_measurement_theta_min 6.5
_cell_volume 1902.1(6)
_computing_cell_refinement XSCANS
_computing_data_collection 'XSCANS (Siemens, 1994b)'
_computing_data_reduction 'SHELXTL (Siemens, 1994a)'
_computing_molecular_graphics SHELXTL
_computing_publication_material SHELXTL
_computing_structure_refinement SHELXTL
_computing_structure_solution SHELXTL
_diffrn_ambient_temperature 293(2)
_diffrn_measurement_device 'Siemens P4 diffractometer'
_diffrn_measurement_method '\w scans'
_diffrn_radiation_monochromator graphite
_diffrn_radiation_source 'fine-focus sealed tube'
_diffrn_radiation_type MoK\a
_diffrn_radiation_wavelength .71073
_diffrn_reflns_av_R_equivalents .0224
_diffrn_reflns_av_sigmaI/netI .0859
_diffrn_reflns_limit_h_max 16
_diffrn_reflns_limit_h_min -1
_diffrn_reflns_limit_k_max 8
_diffrn_reflns_limit_k_min -1
_diffrn_reflns_limit_l_max 21
_diffrn_reflns_limit_l_min -22
_diffrn_reflns_number 4564
_diffrn_reflns_theta_max 25.00
_diffrn_reflns_theta_min 1.68
_diffrn_standards_decay_% 0
_diffrn_standards_interval_count 100
_diffrn_standards_number 3
_exptl_absorpt_coefficient_mu .256
_exptl_absorpt_correction_type none
_exptl_crystal_colour colourless
_exptl_crystal_density_diffrn 1.536
_exptl_crystal_density_method 'not measured'
_exptl_crystal_description tabular
_exptl_crystal_F_000 896
_exptl_crystal_size_max .45
_exptl_crystal_size_mid .40
_exptl_crystal_size_min .12
_refine_diff_density_max .242
_refine_diff_density_min -.189
_refine_ls_extinction_method none
_refine_ls_goodness_of_fit_ref .990
_refine_ls_hydrogen_treatment mixed
_refine_ls_matrix_type full
_refine_ls_number_parameters 377
_refine_ls_number_reflns 3348
_refine_ls_number_restraints 41
_refine_ls_restrained_S_all 1.161
_refine_ls_R_factor_all .1332
_refine_ls_R_factor_gt .0552
_refine_ls_shift/su_max -.011
_refine_ls_shift/su_mean .001
_refine_ls_structure_factor_coef Fsqd
_refine_ls_weighting_details 'w=1/[\s^2^(Fo^2^)+(0.0400P)^2^] where P=(Fo^2^+2Fc^2^)/3'
_refine_ls_weighting_scheme calc
_refine_ls_wR_factor_ref .1240
_reflns_number_gt 1501
_reflns_number_total 3348
_reflns_threshold_expression I>2\s(I)
_cod_data_source_file da1186.cif
_cod_data_source_block I
_cod_depositor_comments
;
The following automatic conversions were performed:
'_symmetry_cell_setting' value 'Monoclinic' changed to 'monoclinic'
according to '/home/saulius/struct/CIF-dictionaries/cif_core.dic'
dictionary named 'cif_core.dic' version 2.4.1 from 2010-06-29.

Automatic conversion script
Id: cif_fix_enum 1527 2010-12-29 10:47:43Z saulius 

The following automatic conversions were performed:

'_symmetry_cell_setting' value 'Monoclinic' changed to 'monoclinic'
according to /home/saulius/struct/CIF-dictionaries/cif_core.dic
dictionary named 'cif_core.dic' version 2.4.1 from 2010-06-29.

Automatic conversion script
Id: cif_fix_values 1715 2011-07-08 13:25:40Z adriana 
;
_cod_original_sg_symbol_H-M 'P 21/n'
_cod_database_code 2012184
_cod_database_fobs_code 2012184

loop_
_symmetry_equiv_pos_as_xyz
'x, y, z'
'-x+1/2, y+1/2, -z+1/2'
'-x, -y, -z'
'x-1/2, -y-1/2, z-1/2'

loop_
_atom_site_aniso_label
_atom_site_aniso_U_11
_atom_site_aniso_U_22
_atom_site_aniso_U_33
_atom_site_aniso_U_12
_atom_site_aniso_U_13
_atom_site_aniso_U_23
S1 .0512(7) .0543(8) .1232(12) .0060(7) .0170(7) .0063(9)
C2 .040(3) .053(3) .092(4) -.002(2) .012(2) .006(3)
N3 .036(2) .049(2) .054(2) -.001(2) .006(2) .006(2)
C4 .040(2) .057(3) .055(3) -.008(2) .005(2) .001(2)
C5 .042(2) .057(3) .067(3) .002(3) .011(2) .008(3)
C41 .049(3) .068(4) .110(4) -.016(3) .011(3) .000(3)
C51 .043(3) .080(4) .090(4) .010(3) .017(3) .018(4)
C52 .047(3) .096(5) .085(4) .008(4) .012(3) -.002(4)
O53 .062(2) .086(3) .079(2) .017(2) .025(2) .013(2)
C35' .044(3) .049(3) .063(3) .001(2) .006(3) .000(3)
N1' .051(2) .070(3) .058(3) .002(2) .015(2) -.002(2)
C2' .039(2) .055(3) .069(3) .003(2) .009(2) .000(3)
N3' .040(2) .064(3) .061(2) -.003(2) .006(2) -.003(2)
C4' .048(3) .054(3) .052(3) .008(2) .010(2) .002(3)
C5' .038(2) .048(3) .051(3) .002(2) .001(2) .005(2)
C6' .047(3) .060(3) .051(3) -.002(3) .001(3) .000(3)
C2'1 .055(3) .091(4) .098(4) -.010(3) .028(3) -.005(3)
N4'1 .055(3) .085(3) .053(3) -.016(3) .006(2) -.009(3)
B1 .063(4) .079(5) .073(5) .000(5) -.002(4) .002(5)
F1 .309(18) .088(6) .072(5) .042(10) .031(8) .019(5)
F2 .113(8) .230(17) .299(18) .055(9) -.046(10) -.033(14)
F3 .144(9) .121(8) .069(5) -.060(8) .045(5) -.021(5)
F4 .092(6) .195(15) .087(5) -.062(8) -.005(4) -.064(7)
F1' .132(9) .085(8) .127(10) -.039(8) .068(7) .028(7)
F2' .076(6) .088(6) .067(5) -.013(5) -.021(4) .021(5)
F3' .087(8) .096(8) .44(3) .019(6) .017(11) .031(14)
F4' .26(2) .071(7) .168(12) -.017(11) .026(12) -.017(7)
B2 .068(5) .101(6) .067(5) .005(5) .024(4) .005(5)
F5 .106(4) .186(8) .071(3) .037(5) .035(3) .015(4)
F6 .147(5) .125(5) .115(4) -.036(4) .017(4) -.008(4)
F7 .072(3) .202(8) .136(5) -.016(4) .052(3) -.007(6)
F8 .225(9) .103(5) .105(4) .019(5) -.009(5) .016(4)
F5' .094(11) .093(14) .129(13) .012(10) .028(10) -.008(10)
F6' .19(3) .22(3) .103(14) .05(2) .075(17) -.021(17)
F7' .21(2) .120(17) .33(4) -.036(18) .02(3) -.02(2)
F8' .23(3) .27(4) .28(4) -.13(3) .19(3) -.11(3)

loop_
_atom_site_label
_atom_site_fract_x
_atom_site_fract_y
_atom_site_fract_z
_atom_site_U_iso_or_equiv
_atom_site_thermal_displace_type
_atom_site_calc_flag
_atom_site_refinement_flags
_atom_site_occupancy
_atom_site_disorder_group
_atom_site_type_symbol
S1 .86029(8) .9675(2) .09574(8) .0764(5) Uani d . 1 . S
C2 .7621(3) 1.1002(6) .0884(3) .0620(14) Uani d . 1 . C
H2 .694(3) 1.052(6) .090(2) .088(15) Uiso d . 1 . H
N3 .7860(2) 1.2677(5) .0908(2) .0466(9) Uani d . 1 . N
C4 .8874(3) 1.2973(6) .0976(2) .0514(12) Uani d . 1 . C
C5 .9382(3) 1.1454(6) .1006(2) .0556(12) Uani d . 1 . C
C41 .9253(3) 1.4818(6) .1022(3) .0764(15) Uani d . 1 . C
H41A .9133 1.5381 .1478 .092 Uiso calc R 1 . H
H41B .8907 1.5496 .0589 .092 Uiso calc R 1 . H
H41C .9970 1.4807 .1031 .092 Uiso calc R 1 . H
C51 1.0476(3) 1.1195(9) .1112(3) .071(2) Uani d . 1 . C
H51A 1.076(3) 1.237(7) .108(2) .089(18) Uiso d . 1 . H
H51B 1.061(3) 1.039(6) .072(2) .092(19) Uiso d . 1 . H
C52 1.0920(4) 1.0447(10) .1868(3) .076(2) Uani d . 1 . C
H52A 1.165(3) 1.033(6) .188(2) .085(15) Uiso d . 1 . H
H52B 1.078(3) 1.124(6) .224(2) .081(17) Uiso d . 1 . H
O53 1.0552(2) .8716(6) .1954(2) .0740(10) Uani d D 1 . O
H53 1.089(4) .783(6) .176(3) .14(3) Uiso d D 1 . H
C35' .7137(3) 1.4136(6) .0881(3) .0528(13) Uani d . 1 . C
H35A .712(3) 1.478(6) .042(2) .081(16) Uiso d . 1 . H
H35B .743(3) 1.495(5) .1262(19) .052(13) Uiso d . 1 . H
N1' .4992(3) 1.3065(5) .1719(2) .0593(11) Uani d . 1 . N
H1' .484(3) 1.307(6) .215(2) .070(16) Uiso d . 1 . H
C2' .4354(3) 1.2319(6) .1155(3) .0545(12) Uani d . 1 . C
N3' .4534(2) 1.2214(5) .0490(2) .0554(10) Uani d . 1 . N
C4' .5417(3) 1.2823(6) .0380(2) .0512(11) Uani d . 1 . C
C5' .6144(3) 1.3514(6) .0972(2) .0468(11) Uani d . 1 . C
C6' .5886(3) 1.3609(6) .1624(3) .0539(12) Uani d . 1 . C
H6' .627(3) 1.402(5) .204(2) .054(13) Uiso d . 1 . H
C2'1 .3424(3) 1.1584(7) .1308(3) .080(2) Uani d . 1 . C
H21A .3153 1.2406 .1631 .096 Uiso calc R 1 . H
H21B .3559 1.0425 .1556 .096 Uiso calc R 1 . H
H21C .2939 1.1431 .0839 .096 Uiso calc R 1 . H
N4'1 .5546(3) 1.2715(6) -.0303(2) .0652(13) Uani d . 1 . N
H41D .514(3) 1.229(6) -.062(2) .066(17) Uiso d . 1 . H
H41E .610(3) 1.312(6) -.049(2) .079(15) Uiso d . 1 . H
B1 .6254(5) .8429(10) .2014(4) .074(2) Uani d D 1 . B
F1 .6361(15) .7025(14) .2470(5) .157(6) Uani d PD .538(12) . F
F2 .5288(8) .886(2) .1902(10) .227(8) Uani d PD .538(12) . F
F3 .6501(9) .7912(13) .1359(4) .108(5) Uani d PD .538(12) . F
F4 .6834(8) .9605(19) .2405(6) .128(6) Uani d PD .538(12) . F
F1' .5659(10) .7213(15) .2179(7) .109(4) Uani d PD .462(12) . F
F2' .5802(7) .9266(11) .1393(4) .082(4) Uani d PD .462(12) . F
F3' .7124(7) .7753(15) .1906(14) .213(10) Uani d PD .462(12) . F
F4' .6395(15) .9955(19) .2462(9) .167(9) Uani d PD .462(12) . F
B2 .7827(5) 1.3773(12) -.1096(4) .077(2) Uani d D 1 . B
F5 .8093(5) 1.3984(12) -.1743(3) .119(3) Uani d PD .752(9) . F
F6 .8223(5) 1.5208(8) -.0626(3) .130(3) Uani d PD .752(9) . F
F7 .6836(3) 1.4009(11) -.1203(4) .132(3) Uani d PD .752(9) . F
F8 .8041(8) 1.2226(9) -.0764(3) .150(3) Uani d PD .752(9) . F
F5' .8725(11) 1.301(3) -.0782(9) .105(6) Uani d PD .248(9) . F
F6' .7282(19) 1.448(4) -.0688(11) .165(12) Uani d PD .248(9) . F
F7' .7292(19) 1.245(3) -.1631(15) .225(15) Uani d PD .248(9) . F
F8' .807(2) 1.510(4) -.1594(15) .24(2) Uani d PD .248(9) . F

loop_
_atom_type_symbol
_atom_type_description
_atom_type_scat_dispersion_real
_atom_type_scat_dispersion_imag
_atom_type_scat_source
C C .0033 .0016 'International Tables Vol C Tables 4.2.6.8 and 6.1.1.4'
H H .0000 .0000 'International Tables Vol C Tables 4.2.6.8 and 6.1.1.4'
B B .0013 .0007 'International Tables Vol C Tables 4.2.6.8 and 6.1.1.4'
N N .0061 .0033 'International Tables Vol C Tables 4.2.6.8 and 6.1.1.4'
O O .0106 .0060 'International Tables Vol C Tables 4.2.6.8 and 6.1.1.4'
F F .0171 .0103 'International Tables Vol C Tables 4.2.6.8 and 6.1.1.4'
S S .1246 .1234 'International Tables Vol C Tables 4.2.6.8 and 6.1.1.4'

loop_
_geom_angle_atom_site_label_1
_geom_angle_atom_site_label_2
_geom_angle_atom_site_label_3
_geom_angle
_geom_angle_publ_flag
C2 S1 C5 91.5(2) yes
N3 C2 S1 112.5(3) yes
N3 C2 H2 125(3) ?
S1 C2 H2 122(3) ?
C2 N3 C4 113.5(4) yes
C2 N3 C35' 123.8(3) yes
C4 N3 C35' 122.7(4) yes
C5 C4 N3 111.9(4) yes
C5 C4 C41 128.8(4) ?
N3 C4 C41 119.3(4) ?
C4 C5 C51 128.6(5) ?
C4 C5 S1 110.6(3) yes
C51 C5 S1 120.8(4) ?
C4 C41 H41A 109.5 ?
C4 C41 H41B 109.5 ?
H41A C41 H41B 109.5 ?
C4 C41 H41C 109.5 ?
H41A C41 H41C 109.5 ?
H41B C41 H41C 109.5 ?
C5 C51 C52 112.0(4) ?
C5 C51 H51A 106(3) ?
C52 C51 H51A 108(3) ?
C5 C51 H51B 108(3) ?
C52 C51 H51B 111(3) ?
H51A C51 H51B 112(4) ?
O53 C52 C51 111.0(5) ?
O53 C52 H52A 107(3) ?
C51 C52 H52A 105(2) ?
O53 C52 H52B 112(3) ?
C51 C52 H52B 109(3) ?
H52A C52 H52B 113(4) ?
C52 O53 H53 114(4) ?
N3 C35' C5' 113.0(4) yes
N3 C35' H35A 107(3) ?
C5' C35' H35A 114(2) ?
N3 C35' H35B 106(2) ?
C5' C35' H35B 112(2) ?
H35A C35' H35B 104(3) ?
C2' N1' C6' 119.9(4) yes
C2' N1' H1' 118(3) ?
C6' N1' H1' 122(3) ?
N3' C2' N1' 122.4(4) yes
N3' C2' C2'1 119.9(4) ?
N1' C2' C2'1 117.7(4) ?
C2' N3' C4' 118.2(4) yes
N4'1 C4' N3' 115.3(4) ?
N4'1 C4' C5' 123.2(4) ?
N3' C4' C5' 121.5(4) yes
C6' C5' C4' 116.1(4) yes
C6' C5' C35' 120.7(4) yes
C4' C5' C35' 123.2(4) yes
C5' C6' N1' 121.8(4) yes
C5' C6' H6' 125(2) ?
N1' C6' H6' 114(2) ?
C2' C2'1 H21A 109.5 ?
C2' C2'1 H21B 109.5 ?
H21A C2'1 H21B 109.5 ?
C2' C2'1 H21C 109.5 ?
H21A C2'1 H21C 109.5 ?
H21B C2'1 H21C 109.5 ?
C4' N4'1 H41D 122(3) ?
C4' N4'1 H41E 127(3) ?
H41D N4'1 H41E 111(4) ?
F1' B1 F2' 109.0(8) ?
F4 B1 F1 102.2(10) ?
F1' B1 F4' 116.9(10) ?
F2' B1 F4' 95.9(10) ?
F4 B1 F3 116.4(8) ?
F1 B1 F3 108.3(8) ?
F1' B1 F3' 112.9(9) ?
F2' B1 F3' 108.7(11) ?
F4' B1 F3' 112.0(10) ?
F4 B1 F2 113.3(9) ?
F1 B1 F2 105.2(11) ?
F3 B1 F2 110.5(9) ?
F8 B2 F5 116.5(7) ?
F8 B2 F7 107.8(8) ?
F5 B2 F7 108.1(6) ?
F6' B2 F5' 120.6(13) ?
F8 B2 F6 111.5(6) ?
F5 B2 F6 108.4(7) ?
F7 B2 F6 103.8(7) ?
F6' B2 F8' 109.2(16) ?
F5' B2 F8' 104.4(12) ?
F6' B2 F7' 113.4(15) ?
F5' B2 F7' 106.2(12) ?
F8' B2 F7' 100.9(14) ?

loop_
_geom_bond_atom_site_label_1
_geom_bond_atom_site_label_2
_geom_bond_site_symmetry_2
_geom_bond_distance
_geom_bond_publ_flag
S1 C2 . 1.673(4) yes
S1 C5 . 1.715(4) yes
C2 N3 . 1.308(5) yes
C2 H2 . 1.01(4) ?
N3 C4 . 1.403(5) yes
N3 C35' . 1.484(5) yes
C4 C5 . 1.342(5) yes
C4 C41 . 1.488(6) ?
C5 C51 . 1.501(6) ?
C41 H41A . .99 ?
C41 H41B . .99 ?
C41 H41C . .99 ?
C51 C52 . 1.521(7) ?
C51 H51A . .98(5) ?
C51 H51B . .99(5) ?
C52 O53 . 1.426(7) ?
C52 H52A . 1.01(4) ?
C52 H52B . .96(4) ?
O53 H53 . .93(3) ?
C35' C5' . 1.496(5) yes
C35' H35A . .97(4) ?
C35' H35B . .96(4) ?
N1' C2' . 1.347(5) yes
N1' C6' . 1.350(5) yes
N1' H1' . .86(4) ?
C2' N3' . 1.309(5) yes
C2' C2'1 . 1.483(6) ?
N3' C4' . 1.361(5) yes
C4' N4'1 . 1.318(5) yes
C4' C5' . 1.427(5) yes
C5' C6' . 1.332(6) yes
C6' H6' . .89(4) ?
C2'1 H21A . .99 ?
C2'1 H21B . .99 ?
C2'1 H21C . .99 ?
N4'1 H41D . .79(4) ?
N4'1 H41E . .96(5) ?
B1 F1' . 1.313(10) ?
B1 F4 . 1.313(12) ?
B1 F2' . 1.349(9) ?
B1 F1 . 1.347(11) ?
B1 F4' . 1.413(15) ?
B1 F3 . 1.384(9) ?
B1 F3' . 1.362(12) ?
B1 F2 . 1.350(11) ?
B2 F6' . 1.290(14) ?
B2 F8 . 1.327(9) ?
B2 F5 . 1.336(9) ?
B2 F7 . 1.357(8) ?
B2 F5' . 1.386(14) ?
B2 F6 . 1.429(9) ?
B2 F8' . 1.45(2) ?
B2 F7' . 1.49(2) ?

loop_
_geom_contact_atom_site_label_1
_geom_contact_atom_site_label_2
_geom_contact_distance
_geom_contact_publ_flag
S1 O53 3.029(3) ?
N1' F2' 3.188(11) yes
C2' F2' 3.031(11) yes
N3' F2' 3.106(9) yes
C4' F2' 3.263(8) ?
C5' F2' 3.364(9) ?
C6' F2' 3.312(10) ?
N1' F4' 3.179(19) yes
C6' F4' 3.178(17) yes
N1' F2 3.217(17) yes
C2' F2 3.117(17) yes
C6' F4 3.495(16) ?
C4 F6 3.377(7) yes
C2 F8 3.359(9) ?
N3 F8 3.183(7) yes
C4 F8 3.247(7) yes
C5 F8 3.472(8) ?
C4 F5' 3.226(18) yes
C5 F5' 3.460(18) ?
N3 F6' 3.21(2) yes

loop_
_geom_hbond_atom_site_label_D
_geom_hbond_atom_site_label_H
_geom_hbond_atom_site_label_A
_geom_hbond_site_symmetry_A
_geom_hbond_distance_DH
_geom_hbond_distance_HA
_geom_hbond_distance_DA
_geom_hbond_angle_DHA
_geom_hbond_publ_flag
C2 H2 F3 . 1.01(4) 2.29(4) 3.035(8) 130(3) yes
C2 H2 F2' . 1.01(4) 2.20(4) 3.154(11) 156(3) yes
N4'1 H41D F2' 3_675 .79(4) 2.09(5) 2.875(8) 169(4) yes
N4'1 H41D F3 3_675 .79(4) 2.41(4) 3.132(12) 153(4) yes
N4'1 H41E F7 . .96(5) 1.94(5) 2.859(7) 158(4) yes
N4'1 H41E F6' . .96(5) 2.02(5) 2.96(3) 165(4) yes
N1' H1' O53 2_655 .86(4) 1.92(4) 2.763(6) 166(4) yes
O53 H53 F5 3_775 .93(3) 1.97(4) 2.855(8) 157(5) yes
O53 H53 F5' 3_775 .93(3) 2.09(5) 2.886(16) 143(5) yes

loop_
_geom_torsion_atom_site_label_1
_geom_torsion_atom_site_label_2
_geom_torsion_atom_site_label_3
_geom_torsion_atom_site_label_4
_geom_torsion
S1 C5 C51 C52 -67.5(7)
C5 C51 C52 O53 64.4(7)
C2 N3 C35' C5' 11.4(7)
N3 C35' C5' C4' -82.8(5)
